data_1512791
loop_
_publ_author_name
'B. Shaabani'
'A.A. Khandar'
'M. Dusek'
'M. Pojarova'
'F. Mahmoudi'

_publ_section_title
;
 Synthesis, crystal structure, antimicrobial activity and electrochemistry
 study of chromium(III) and copper(II) complexes based on semicarbazone
 Schiff base and azide ligands
;
_journal_name_full
;
Inorganica Chimica Acta
;
_journal_page_first 563
_journal_page_last 568
_journal_paper_doi 10.1016/j.ica.2012.08.027
_journal_volume 394
_journal_year 2013
_chemical_formula_moiety 'C7 H7 Cu N7 O'
_chemical_formula_sum 'C7 H7 Cu N7 O'
_chemical_formula_weight 268.74
_space_group_IT_number 14
_symmetry_cell_setting monoclinic
_symmetry_space_group_name_Hall '-P 2ybc'
_symmetry_space_group_name_H-M 'P 1 21/c 1'
_atom_sites_solution_hydrogens geom
_atom_sites_solution_primary direct
_atom_sites_solution_secondary difmap
_cell_angle_alpha 90.0
_cell_angle_beta 99.9107(14)
_cell_angle_gamma 90.0
_cell_formula_units_Z 4
_cell_length_a 10.52999(14)
_cell_length_b 11.13677(15)
_cell_length_c 8.09356(12)
_cell_measurement_reflns_used 6581
_cell_measurement_temperature 120.0
_cell_measurement_theta_max 66.9249
_cell_measurement_theta_min 3.9661
_cell_volume 934.97(2)
_computing_cell_refinement 'Crysalis PRO (Oxford Diffraction, 2010)'
_computing_data_collection 'Crysalis PRO (Oxford Diffraction, 2010)'
_computing_data_reduction 'Crysalis PRO (Oxford Diffraction, 2010)'
_computing_publication_material 'publCIF (MacMahon, 2008)'
_computing_structure_refinement 'SHELXL-97 (Sheldrick, 2008)'
_computing_structure_solution 'SHELXS-97 (Sheldrick, 2008)'
_diffrn_ambient_temperature 120.0
_diffrn_detector_area_resol_mean 10.3784
_diffrn_measured_fraction_theta_full 1.000
_diffrn_measured_fraction_theta_max 1.000
_diffrn_measurement_device_type 'Xcalibur, Atlas, Gemini ultra'
_diffrn_measurement_method 'Rotation method data acquisition using \w scans'
_diffrn_radiation_monochromator mirror
_diffrn_radiation_source 'Enhance Ultra (Cu) X-ray Source'
_diffrn_radiation_type 'Cu K\a'
_diffrn_radiation_wavelength 1.5418
_diffrn_reflns_av_R_equivalents 0.0433
_diffrn_reflns_av_sigmaI/netI 0.0256
_diffrn_reflns_limit_h_max 12
_diffrn_reflns_limit_h_min -11
_diffrn_reflns_limit_k_max 13
_diffrn_reflns_limit_k_min -13
_diffrn_reflns_limit_l_max 9
_diffrn_reflns_limit_l_min -9
_diffrn_reflns_number 8674
_diffrn_reflns_theta_full 67.03
_diffrn_reflns_theta_max 67.03
_diffrn_reflns_theta_min 4.26
_exptl_absorpt_coefficient_mu 3.260
_exptl_absorpt_correction_T_max 1.00000
_exptl_absorpt_correction_T_min 0.58256
_exptl_absorpt_correction_type multi-scan
_exptl_absorpt_process_details
;
CrysAlisPro, Oxford Diffraction Ltd.,
Version 1.171.34.44 
;
_exptl_crystal_colour green
_exptl_crystal_density_diffrn 1.909
_exptl_crystal_density_method 'not measured'
_exptl_crystal_description plate
_exptl_crystal_F_000 540
_exptl_crystal_size_max 0.1812
_exptl_crystal_size_mid 0.0886
_exptl_crystal_size_min 0.0454
_refine_diff_density_max 0.406
_refine_diff_density_min -0.450
_refine_diff_density_rms 0.079
_refine_ls_extinction_method none
_refine_ls_goodness_of_fit_ref 0.885
_refine_ls_hydrogen_treatment constr
_refine_ls_matrix_type full
_refine_ls_number_parameters 145
_refine_ls_number_reflns 1678
_refine_ls_number_restraints 5
_refine_ls_restrained_S_all 0.885
_refine_ls_R_factor_all 0.0303
_refine_ls_R_factor_gt 0.0279
_refine_ls_shift/su_max 0.001
_refine_ls_shift/su_mean 0.000
_refine_ls_structure_factor_coef Fsqd
_refine_ls_weighting_details 'calc w=1/[\s^2^(Fo^2^)+(0.0595P)^2^+0.8881P] where P=(Fo^2^+2Fc^2^)/3'
_refine_ls_weighting_scheme calc
_refine_ls_wR_factor_gt 0.0755
_refine_ls_wR_factor_ref 0.0773
_reflns_number_gt 1551
_reflns_number_total 1678
_reflns_threshold_expression >2sigma(I)
_cod_data_source_file ICA-2013-394-563-568-2.cif
_cod_data_source_block ind4_4
_cod_original_sg_symbol_H-M P21/c
_cod_database_code 1512791

loop_
_symmetry_equiv_pos_as_xyz
'x, y, z'
'-x, y+1/2, -z+1/2'
'-x, -y, -z'
'x, -y-1/2, z-1/2'

loop_
_atom_site_label
_atom_site_type_symbol
_atom_site_fract_x
_atom_site_fract_y
_atom_site_fract_z
_atom_site_U_iso_or_equiv
_atom_site_adp_type
_atom_site_occupancy
_atom_site_symmetry_multiplicity
_atom_site_calc_flag
_atom_site_refinement_flags
Cu1 Cu 0.38253(3) 0.60300(3) 0.15835(3) 0.01320(14) Uani 1 1 d U
O1 O 0.21771(13) 0.64566(13) 0.01533(17) 0.0150(3) Uani 1 1 d U
N1 N 0.32791(16) 0.45960(16) 0.2675(2) 0.0169(4) Uani 1 1 d U
N2 N 0.21692(17) 0.43067(16) 0.2502(2) 0.0175(4) Uani 1 1 d U
N3 N 0.11158(19) 0.39805(18) 0.2394(3) 0.0281(5) Uani 1 1 d .
N4 N 0.12732(16) 0.76343(16) -0.1996(2) 0.0160(4) Uani 1 1 d D
H1N4 H 0.1404 0.7952 -0.2949 0.019 Uiso 1 1 d RD
H2N4 H 0.0610 0.7246 -0.1943 0.019 Uiso 1 1 d RD
N5 N 0.35021(16) 0.74112(15) 0.3716(2) 0.0138(3) Uani 1 1 d .
N6 N 0.44121(16) 0.70475(15) -0.0109(2) 0.0134(4) Uani 1 1 d U
N7 N 0.57317(16) 0.57019(16) 0.2151(2) 0.0137(3) Uani 1 1 d .
C1 C 0.23327(19) 0.72000(18) -0.1007(2) 0.0128(4) Uani 1 1 d .
C2 C 0.56353(19) 0.71030(18) -0.0091(3) 0.0149(4) Uani 1 1 d .
H2 H 0.5996 0.7567 -0.0847 0.018 Uiso 1 1 calc R
C3 C 0.64147(19) 0.63757(18) 0.1215(2) 0.0137(4) Uani 1 1 d .
C4 C 0.7753(2) 0.63488(19) 0.1474(3) 0.0168(4) Uani 1 1 d .
H4 H 0.8208 0.6810 0.0817 0.020 Uiso 1 1 calc R
C5 C 0.8397(2) 0.5618(2) 0.2737(3) 0.0192(4) Uani 1 1 d .
H5 H 0.9293 0.5590 0.2942 0.023 Uiso 1 1 calc R
C6 C 0.7697(2) 0.49322(19) 0.3690(3) 0.0174(4) Uani 1 1 d .
H6 H 0.8115 0.4439 0.4540 0.021 Uiso 1 1 calc R
C7 C 0.6361(2) 0.49930(19) 0.3354(2) 0.0160(4) Uani 1 1 d .
H7 H 0.5889 0.4526 0.3984 0.019 Uiso 1 1 calc R

loop_
_atom_site_aniso_label
_atom_site_aniso_U_11
_atom_site_aniso_U_22
_atom_site_aniso_U_33
_atom_site_aniso_U_23
_atom_site_aniso_U_13
_atom_site_aniso_U_12
Cu1 0.0067(2) 0.0153(2) 0.0174(2) 0.00217(10) 0.00152(13) -0.00105(10)
O1 0.0100(6) 0.0176(7) 0.0175(7) 0.0001(6) 0.0027(5) -0.0022(6)
N1 0.0097(9) 0.0188(9) 0.0219(9) 0.0027(7) 0.0019(7) -0.0012(7)
N2 0.0158(10) 0.0154(8) 0.0209(9) 0.0013(7) 0.0023(7) 0.0006(7)
N3 0.0123(10) 0.0269(11) 0.0443(13) 0.0027(8) 0.0025(9) -0.0056(7)
N4 0.0069(8) 0.0207(9) 0.0204(8) 0.0028(7) 0.0025(6) -0.0001(7)
N5 0.0076(8) 0.0146(8) 0.0180(8) -0.0017(6) -0.0008(6) -0.0014(6)
N6 0.0093(8) 0.0131(8) 0.0171(8) -0.0019(6) 0.0002(6) 0.0005(6)
N7 0.0103(8) 0.0131(8) 0.0176(8) -0.0018(6) 0.0018(6) 0.0000(6)
C1 0.0110(9) 0.0119(9) 0.0156(9) -0.0036(7) 0.0023(7) 0.0000(7)
C2 0.0125(10) 0.0141(10) 0.0187(10) 0.0009(7) 0.0043(8) -0.0028(7)
C3 0.0110(9) 0.0129(9) 0.0173(9) -0.0035(7) 0.0029(7) 0.0004(8)
C4 0.0108(10) 0.0179(10) 0.0214(10) -0.0013(8) 0.0024(8) -0.0019(8)
C5 0.0095(10) 0.0211(11) 0.0258(11) -0.0039(9) -0.0001(8) 0.0012(8)
C6 0.0150(10) 0.0158(10) 0.0196(10) -0.0021(8) -0.0017(8) 0.0043(8)
C7 0.0160(10) 0.0146(10) 0.0173(10) -0.0013(7) 0.0021(8) -0.0007(8)

loop_
_atom_type_symbol
_atom_type_description
_atom_type_scat_dispersion_real
_atom_type_scat_dispersion_imag
_atom_type_scat_source
C C 0.0181 0.0091 'International Tables Vol C Tables 4.2.6.8 and 6.1.1.4'
H H 0.0000 0.0000 'International Tables Vol C Tables 4.2.6.8 and 6.1.1.4'
N N 0.0311 0.0180 'International Tables Vol C Tables 4.2.6.8 and 6.1.1.4'
O O 0.0492 0.0322 'International Tables Vol C Tables 4.2.6.8 and 6.1.1.4'
Cu Cu -1.9646 0.5888 'International Tables Vol C Tables 4.2.6.8 and 6.1.1.4'

loop_
_geom_angle_atom_site_label_1
_geom_angle_atom_site_label_2
_geom_angle_atom_site_label_3
_geom_angle
_geom_angle_site_symmetry_1
_geom_angle_site_symmetry_3
N6 Cu1 N1 160.03(7) . .
N6 Cu1 O1 78.56(6) . .
N1 Cu1 O1 99.45(6) . .
N6 Cu1 N7 80.93(7) . .
N1 Cu1 N7 96.18(7) . .
O1 Cu1 N7 156.90(7) . .
N6 Cu1 N5 103.60(6) . .
N1 Cu1 N5 96.33(7) . .
O1 Cu1 N5 92.80(6) . .
N7 Cu1 N5 102.31(6) . .
C1 O1 Cu1 112.01(12) . .
N2 N1 Cu1 121.56(14) . .
N3 N2 N1 176.5(2) . .
C1 N4 H1N4 115.2 . .
C1 N4 H2N4 113.7 . .
H1N4 N4 H2N4 121.0 . .
C1 N5 N6 106.92(16) 4_576 4_576
C1 N5 Cu1 124.88(13) 4_576 .
N6 N5 Cu1 128.19(12) 4_576 .
C2 N6 N5 124.50(17) . 4_575
C2 N6 Cu1 117.11(14) . .
N5 N6 Cu1 118.27(13) 4_575 .
C7 N7 C3 119.26(17) . .
C7 N7 Cu1 128.54(14) . .
C3 N7 Cu1 112.05(13) . .
O1 C1 N4 118.01(17) . .
O1 C1 N5 124.00(18) . 4_575
N4 C1 N5 117.98(18) . 4_575
N6 C2 C3 114.62(18) . .
N6 C2 H2 122.7 . .
C3 C2 H2 122.7 . .
N7 C3 C4 121.66(19) . .
N7 C3 C2 115.05(17) . .
C4 C3 C2 123.28(19) . .
C3 C4 C5 118.6(2) . .
C3 C4 H4 120.7 . .
C5 C4 H4 120.7 . .
C6 C5 C4 119.60(19) . .
C6 C5 H5 120.2 . .
C4 C5 H5 120.2 . .
C5 C6 C7 118.86(19) . .
C5 C6 H6 120.6 . .
C7 C6 H6 120.6 . .
N7 C7 C6 122.03(19) . .
N7 C7 H7 119.0 . .
C6 C7 H7 119.0 . .

loop_
_geom_bond_atom_site_label_1
_geom_bond_atom_site_label_2
_geom_bond_distance
_geom_bond_site_symmetry_2
Cu1 N6 1.9580(17) .
Cu1 N1 1.9586(18) .
Cu1 O1 1.9713(14) .
Cu1 N7 2.0143(17) .
Cu1 N5 2.3797(17) .
O1 C1 1.284(3) .
N1 N2 1.197(3) .
N2 N3 1.156(3) .
N4 C1 1.346(3) .
N4 H1N4 0.8811 .
N4 H2N4 0.8283 .
N5 C1 1.360(3) 4_576
N5 N6 1.368(2) 4_576
N6 C2 1.287(3) .
N6 N5 1.368(2) 4_575
N7 C7 1.337(3) .
N7 C3 1.357(3) .
C1 N5 1.360(3) 4_575
C2 C3 1.466(3) .
C2 H2 0.9300 .
C3 C4 1.388(3) .
C4 C5 1.389(3) .
C4 H4 0.9300 .
C5 C6 1.384(3) .
C5 H5 0.9300 .
C6 C7 1.388(3) .
C6 H6 0.9300 .
C7 H7 0.9300 .
